data_7220788
loop_
_publ_author_name
'Li, Xiao'
'Yang, Liu'
'Qin, Chao'
'Liu, Fu-Hong'
'Zhao, Liang'
'Shao, Kui-Zhan'
'Su, Zhong-Min'

_publ_section_title
;
 POM-based inorganic-organic hybrid compounds: synthesis, structures,
 high-connected topologies and photodegradation of Organic dyes
;
_journal_name_full 'RSC Adv.'
_journal_paper_doi 10.1039/C5RA09339B
_journal_year 2015
_chemical_formula_sum 'C52 H56 N8 O24 V6 Zn3'
_chemical_formula_weight 1678.80
_chemical_name_systematic
; 
 ? 
;
_space_group_IT_number 14
_symmetry_cell_setting monoclinic
_symmetry_space_group_name_Hall '-P 2yn'
_symmetry_space_group_name_H-M 'P 1 21/n 1'
_atom_sites_solution_hydrogens geom
_atom_sites_solution_primary direct
_atom_sites_solution_secondary difmap
_audit_creation_method SHELXL-97
_audit_update_record
;
2015-05-05 deposited with the CCDC.
2015-06-17 downloaded from the CCDC.
;
_cell_angle_alpha 90.00
_cell_angle_beta 102.345(2)
_cell_angle_gamma 90.00
_cell_formula_units_Z 2
_cell_length_a 13.1897(16)
_cell_length_b 16.438(2)
_cell_length_c 15.4725(19)
_cell_measurement_temperature 293(2)
_cell_volume 3277.1(7)
_computing_cell_refinement 'SAINT (Bruker, 1999)'
_computing_data_collection 'SMART (Bruker, 1997)'
_computing_data_reduction SAINT
_computing_molecular_graphics 'SHELXTL-PLUS (Sheldrick, 1990)'
_computing_publication_material SHELXL-97
_computing_structure_refinement 'SHELXL-97 (Sheldrick, 1997)'
_computing_structure_solution 'SHELXS-97 (Sheldrick, 1997)'
_diffrn_ambient_temperature 293(2)
_diffrn_measured_fraction_theta_full 0.998
_diffrn_measured_fraction_theta_max 0.998
_diffrn_measurement_device_type 'Bruker APEX CCD area-detector'
_diffrn_measurement_method '\w scans'
_diffrn_radiation_monochromator graphite
_diffrn_radiation_source 'fine-focus sealed tube'
_diffrn_radiation_type MoK\a
_diffrn_radiation_wavelength 0.71073
_diffrn_reflns_av_R_equivalents 0.0728
_diffrn_reflns_av_sigmaI/netI 0.0823
_diffrn_reflns_limit_h_max 12
_diffrn_reflns_limit_h_min -17
_diffrn_reflns_limit_k_max 21
_diffrn_reflns_limit_k_min -19
_diffrn_reflns_limit_l_max 20
_diffrn_reflns_limit_l_min -20
_diffrn_reflns_number 24043
_diffrn_reflns_theta_full 28.33
_diffrn_reflns_theta_max 28.33
_diffrn_reflns_theta_min 1.83
_exptl_absorpt_coefficient_mu 1.974
_exptl_absorpt_correction_T_max 0.6819
_exptl_absorpt_correction_T_min 0.6595
_exptl_absorpt_correction_type multi-scan
_exptl_absorpt_process_details 'SADABS (Sheldrick, 1996)'
_exptl_crystal_colour yellow
_exptl_crystal_density_diffrn 1.701
_exptl_crystal_density_method 'not measured'
_exptl_crystal_description block
_exptl_crystal_F_000 1688
_exptl_crystal_size_max 0.23
_exptl_crystal_size_mid 0.22
_exptl_crystal_size_min 0.21
_refine_diff_density_max 0.788
_refine_diff_density_min -1.225
_refine_diff_density_rms 0.144
_refine_ls_extinction_method none
_refine_ls_goodness_of_fit_ref 1.020
_refine_ls_hydrogen_treatment mixed
_refine_ls_matrix_type full
_refine_ls_number_parameters 421
_refine_ls_number_reflns 8156
_refine_ls_number_restraints 0
_refine_ls_restrained_S_all 1.020
_refine_ls_R_factor_all 0.0946
_refine_ls_R_factor_gt 0.0557
_refine_ls_shift/su_max 0.000
_refine_ls_shift/su_mean 0.000
_refine_ls_structure_factor_coef Fsqd
_refine_ls_weighting_details 'calc w=1/[\s^2^(Fo^2^)+(0.0902P)^2^+0.4295P] where P=(Fo^2^+2Fc^2^)/3'
_refine_ls_weighting_scheme calc
_refine_ls_wR_factor_gt 0.1431
_refine_ls_wR_factor_ref 0.1667
_reflns_number_gt 5403
_reflns_number_total 8156
_reflns_threshold_expression >2sigma(I)
_cod_data_source_file c5ra09339b2.cif
_cod_data_source_block 4
_cod_original_cell_volume 3277.0(7)
_cod_original_sg_symbol_H-M P2(1)/n
_cod_database_code 7220788

loop_
_symmetry_equiv_pos_as_xyz
'x, y, z'
'-x+1/2, y+1/2, -z+1/2'
'-x, -y, -z'
'x-1/2, -y-1/2, z-1/2'

loop_
_atom_site_label
_atom_site_type_symbol
_atom_site_fract_x
_atom_site_fract_y
_atom_site_fract_z
_atom_site_U_iso_or_equiv
_atom_site_adp_type
_atom_site_occupancy
_atom_site_symmetry_multiplicity
_atom_site_calc_flag
_atom_site_refinement_flags
V1 V -0.65963(5) -0.16658(4) -0.14810(5) 0.01931(17) Uani 1 1 d .
V2 V -0.21802(5) -0.00420(4) 0.12255(5) 0.01707(17) Uani 1 1 d .
Zn1 Zn 0.0000 0.0000 0.0000 0.02483(18) Uani 1 2 d S
Zn2 Zn -0.50973(4) -0.19508(3) 0.07205(4) 0.02749(16) Uani 1 1 d .
V3 V -0.27440(6) -0.16026(5) 0.24685(5) 0.02363(19) Uani 1 1 d .
C2 C 0.3749(4) 0.0768(3) 0.4094(3) 0.0291(10) Uani 1 1 d .
H2A H 0.3653 0.0187 0.4152 0.029 Uiso 1 1 calc R
H2B H 0.3144 0.1040 0.4219 0.029 Uiso 1 1 calc R
C3 C -0.5979(3) -0.3646(3) 0.0271(3) 0.0280(10) Uani 1 1 d .
H3A H -0.6468 -0.3355 -0.0134 0.034 Uiso 1 1 calc R
C5 C -0.7119(3) -0.2046(3) 0.1324(3) 0.0262(10) Uani 1 1 d .
H5A H -0.7354 -0.2137 0.0721 0.031 Uiso 1 1 calc R
C6 C -0.0715(4) 0.1764(3) 0.0324(3) 0.0246(9) Uani 1 1 d .
H6A H -0.1108 0.1480 0.0657 0.030 Uiso 1 1 calc R
C7 C -0.6130(4) -0.4468(3) 0.0358(3) 0.0301(11) Uani 1 1 d .
H7A H -0.6711 -0.4719 0.0015 0.036 Uiso 1 1 calc R
C8 C -0.4477(4) -0.3685(3) 0.1322(3) 0.0329(11) Uani 1 1 d .
H8A H -0.3906 -0.3420 0.1662 0.039 Uiso 1 1 calc R
C9 C -0.8297(4) -0.1854(3) 0.3327(3) 0.0328(11) Uani 1 1 d .
H9A H -0.7985 -0.2042 0.3918 0.039 Uiso 1 1 calc R
H9B H -0.8898 -0.2190 0.3095 0.039 Uiso 1 1 calc R
C10 C -0.4575(4) -0.4503(3) 0.1439(3) 0.0355(12) Uani 1 1 d .
H10A H -0.4071 -0.4780 0.1846 0.043 Uiso 1 1 calc R
C11 C -0.8623(5) -0.0960(3) 0.3354(4) 0.0416(14) Uani 1 1 d .
H11A H -0.8011 -0.0633 0.3579 0.042 Uiso 1 1 calc R
H11B H -0.8916 -0.0779 0.2756 0.042 Uiso 1 1 calc R
C15 C 0.1102(3) 0.0719(3) 0.1809(3) 0.0229(9) Uani 1 1 d .
H15A H 0.0440 0.0910 0.1817 0.028 Uiso 1 1 calc R
C18 C -0.0778(4) 0.2600(3) 0.0305(3) 0.0263(10) Uani 1 1 d .
H18A H -0.1217 0.2866 0.0610 0.032 Uiso 1 1 calc R
C19 C -0.7835(3) -0.2026(3) 0.1840(3) 0.0274(10) Uani 1 1 d .
H19A H -0.8535 -0.2090 0.1584 0.033 Uiso 1 1 calc R
C20 C 0.0460(4) 0.1766(3) -0.0571(3) 0.0293(10) Uani 1 1 d .
H20A H 0.0880 0.1484 -0.0881 0.035 Uiso 1 1 calc R
C21 C -0.5804(4) -0.1818(3) 0.2499(3) 0.0350(12) Uani 1 1 d .
H21A H -0.5101 -0.1736 0.2735 0.042 Uiso 1 1 calc R
C22 C 0.3014(4) 0.0159(3) 0.1809(3) 0.0281(10) Uani 1 1 d .
H22A H 0.3665 -0.0050 0.1790 0.034 Uiso 1 1 calc R
C24 C 0.3829(4) 0.0956(3) 0.3150(3) 0.0340(11) Uani 1 1 d .
H24A H 0.3915 0.1538 0.3094 0.041 Uiso 1 1 calc R
H24B H 0.4445 0.0694 0.3033 0.041 Uiso 1 1 calc R
C25 C 0.2166(3) -0.0066(3) 0.1178(3) 0.0242(9) Uani 1 1 d .
H25A H 0.2261 -0.0435 0.0746 0.029 Uiso 1 1 calc R
C26 C 0.1905(3) 0.0966(3) 0.2470(3) 0.0266(10) Uani 1 1 d .
H26A H 0.1788 0.1313 0.2913 0.032 Uiso 1 1 calc R
C27 C -0.6476(4) -0.1802(4) 0.3060(3) 0.0374(13) Uani 1 1 d .
H27A H -0.6224 -0.1718 0.3662 0.045 Uiso 1 1 calc R
C28 C -0.0268(4) 0.3958(3) -0.0213(3) 0.0306(11) Uani 1 1 d .
H28A H 0.0347 0.4182 -0.0372 0.031 Uiso 1 1 calc R
H28B H -0.0306 0.4167 0.0365 0.031 Uiso 1 1 calc R
C29 C 0.0458(4) 0.2610(3) -0.0602(3) 0.0282(10) Uani 1 1 d .
H29A H 0.0887 0.2882 -0.0911 0.034 Uiso 1 1 calc R
C44 C -0.5590(4) -0.5817(3) 0.1074(4) 0.0386(13) Uani 1 1 d .
H44A H -0.4937 -0.6073 0.1348 0.039 Uiso 1 1 calc R
H44B H -0.5836 -0.6066 0.0499 0.039 Uiso 1 1 calc R
N1 N -0.6106(3) -0.1945(2) 0.1628(2) 0.0225(8) Uani 1 1 d .
N2 N 0.1211(3) 0.0213(2) 0.1147(2) 0.0205(7) Uani 1 1 d .
C55 C -0.0184(4) 0.3049(3) -0.0171(3) 0.0268(10) Uani 1 1 d .
N3 N -0.0117(3) 0.1337(2) -0.0111(2) 0.0210(8) Uani 1 1 d .
C57 C 0.2910(3) 0.0688(3) 0.2467(3) 0.0246(10) Uani 1 1 d .
C56 C -0.7526(4) -0.1911(3) 0.2738(3) 0.0249(9) Uani 1 1 d .
N4 N -0.5160(3) -0.3245(2) 0.0744(2) 0.0234(8) Uani 1 1 d .
C58 C -0.5415(4) -0.4924(3) 0.0957(3) 0.0309(11) Uani 1 1 d .
O1 O -0.6339(2) -0.19195(19) -0.0420(2) 0.0262(7) Uani 1 1 d .
O2 O -0.3768(2) -0.1862(2) 0.1706(2) 0.0310(8) Uani 1 1 d .
O3 O -0.6963(3) -0.2519(2) -0.2184(3) 0.0472(11) Uani 1 1 d .
O5 O -0.1130(2) 0.00119(17) 0.0795(2) 0.0225(7) Uani 1 1 d .
O6 O -0.2013(2) -0.08336(19) 0.2028(2) 0.0259(7) Uani 1 1 d .
O1W O -0.4092(2) -0.1777(2) -0.0183(2) 0.0312(8) Uani 1 1 d .
H1 H -0.3741 -0.1348 -0.0023 0.037 Uiso 1 1 d R
H2 H -0.3987 -0.2273 -0.0036 0.037 Uiso 1 1 d R
O4 O -0.3207(2) -0.02342(19) 0.0438(2) 0.0267(7) Uani 1 1 d .
O2W O -0.5225(2) -0.0637(2) 0.0766(2) 0.0304(8) Uani 1 1 d .
H3 H -0.5686 -0.0372 0.0407 0.036 Uiso 1 1 d R
H4 H -0.4634 -0.0513 0.0667 0.036 Uiso 1 1 d R
O8 O -0.5541(3) -0.1279(3) -0.1690(2) 0.0465(10) Uani 1 1 d .
O10 O -0.7629(3) -0.09212(19) -0.1699(2) 0.0312(8) Uani 1 1 d .
O7 O -0.3124(3) -0.1231(3) 0.3309(3) 0.0551(12) Uani 1 1 d .
O3W O -0.3331(6) 0.0466(4) 0.3652(5) 0.125(3) Uani 1 1 d .

loop_
_atom_site_aniso_label
_atom_site_aniso_U_11
_atom_site_aniso_U_22
_atom_site_aniso_U_33
_atom_site_aniso_U_23
_atom_site_aniso_U_13
_atom_site_aniso_U_12
V1 0.0175(4) 0.0227(4) 0.0146(3) -0.0037(3) -0.0038(3) -0.0013(3)
V2 0.0160(3) 0.0167(3) 0.0157(3) 0.0019(3) -0.0028(3) -0.0017(3)
Zn1 0.0236(4) 0.0263(4) 0.0212(4) 0.0003(3) -0.0028(3) -0.0029(3)
Zn2 0.0212(3) 0.0356(3) 0.0229(3) 0.0020(2) -0.0014(2) -0.0013(2)
V3 0.0204(4) 0.0301(4) 0.0162(4) 0.0071(3) -0.0055(3) -0.0087(3)
C2 0.030(3) 0.022(2) 0.029(3) 0.0001(19) -0.008(2) -0.0031(18)
C3 0.019(2) 0.035(3) 0.028(3) 0.001(2) 0.0001(19) 0.0001(19)
C5 0.019(2) 0.038(3) 0.017(2) -0.0008(19) -0.0066(18) 0.0006(19)
C6 0.026(2) 0.028(2) 0.018(2) 0.0010(18) -0.0014(18) -0.0026(18)
C7 0.024(2) 0.036(3) 0.032(3) 0.000(2) 0.009(2) -0.006(2)
C8 0.030(3) 0.035(3) 0.028(3) -0.002(2) -0.007(2) -0.003(2)
C9 0.034(3) 0.034(3) 0.033(3) 0.000(2) 0.013(2) 0.003(2)
C10 0.039(3) 0.035(3) 0.028(3) 0.007(2) -0.002(2) 0.005(2)
C11 0.055(4) 0.031(3) 0.047(3) 0.004(2) 0.028(3) 0.002(2)
C15 0.022(2) 0.026(2) 0.018(2) -0.0039(18) -0.0007(18) -0.0017(17)
C18 0.029(2) 0.026(2) 0.020(2) -0.0012(18) -0.0036(19) 0.0015(19)
C19 0.015(2) 0.036(3) 0.028(2) 0.000(2) -0.0030(18) 0.0023(18)
C20 0.026(2) 0.026(2) 0.035(3) 0.005(2) 0.004(2) 0.0059(19)
C21 0.018(2) 0.061(3) 0.020(2) -0.004(2) -0.0090(19) 0.000(2)
C22 0.022(2) 0.036(3) 0.022(2) -0.005(2) -0.0046(19) 0.0002(19)
C24 0.025(3) 0.043(3) 0.027(3) -0.010(2) -0.008(2) -0.005(2)
C25 0.027(2) 0.028(2) 0.014(2) -0.0006(17) -0.0036(18) 0.0031(18)
C26 0.026(2) 0.032(2) 0.020(2) -0.0063(19) 0.0007(19) -0.0006(19)
C27 0.025(3) 0.068(4) 0.014(2) -0.005(2) -0.0058(19) -0.001(2)
C28 0.034(3) 0.020(2) 0.029(3) 0.0024(19) -0.012(2) -0.0012(19)
C29 0.023(2) 0.025(2) 0.035(3) 0.010(2) 0.004(2) -0.0008(18)
C44 0.049(3) 0.030(3) 0.040(3) 0.004(2) 0.018(3) 0.000(2)
N1 0.0138(17) 0.033(2) 0.0189(19) -0.0003(16) -0.0009(15) 0.0009(15)
N2 0.0203(18) 0.0249(18) 0.0131(17) 0.0042(14) -0.0037(14) -0.0021(14)
C55 0.027(2) 0.023(2) 0.021(2) 0.0011(18) -0.0160(19) -0.0026(18)
N3 0.0229(19) 0.0166(17) 0.0195(19) 0.0032(14) -0.0044(15) 0.0002(14)
C57 0.021(2) 0.032(2) 0.016(2) 0.0016(18) -0.0074(17) -0.0048(18)
C56 0.025(2) 0.024(2) 0.025(2) 0.0035(18) 0.0034(19) 0.0034(18)
N4 0.0221(19) 0.0264(19) 0.0204(19) 0.0013(15) 0.0014(15) 0.0000(15)
C58 0.038(3) 0.028(2) 0.032(3) 0.002(2) 0.017(2) 0.003(2)
O1 0.0220(16) 0.0312(17) 0.0220(16) 0.0050(14) -0.0030(13) 0.0004(13)
O2 0.0192(16) 0.0393(19) 0.0281(18) 0.0079(15) -0.0097(14) -0.0066(14)
O3 0.038(2) 0.037(2) 0.055(3) -0.0280(19) -0.0160(18) 0.0068(16)
O5 0.0229(16) 0.0243(16) 0.0200(15) 0.0010(12) 0.0037(13) -0.0043(12)
O6 0.0210(16) 0.0274(16) 0.0266(17) 0.0102(14) -0.0009(13) -0.0029(13)
O1W 0.0280(18) 0.0375(19) 0.0277(18) -0.0023(15) 0.0055(15) -0.0058(14)
O4 0.0217(16) 0.0329(17) 0.0206(16) 0.0040(14) -0.0064(13) -0.0043(13)
O2W 0.0231(17) 0.0326(18) 0.0340(19) 0.0045(15) 0.0026(15) -0.0013(14)
O8 0.0293(19) 0.077(3) 0.031(2) 0.009(2) 0.0021(16) -0.0168(19)
O10 0.0352(19) 0.0253(16) 0.0270(18) -0.0054(14) -0.0067(15) 0.0067(14)
O7 0.062(3) 0.075(3) 0.033(2) -0.009(2) 0.021(2) -0.021(2)
O3W 0.146(6) 0.125(6) 0.124(6) 0.021(5) 0.072(5) 0.045(5)

loop_
_atom_type_symbol
_atom_type_description
_atom_type_scat_dispersion_real
_atom_type_scat_dispersion_imag
_atom_type_scat_source
C C 0.0033 0.0016 'International Tables Vol C Tables 4.2.6.8 and 6.1.1.4'
H H 0.0000 0.0000 'International Tables Vol C Tables 4.2.6.8 and 6.1.1.4'
N N 0.0061 0.0033 'International Tables Vol C Tables 4.2.6.8 and 6.1.1.4'
O O 0.0106 0.0060 'International Tables Vol C Tables 4.2.6.8 and 6.1.1.4'
V V 0.3005 0.5294 'International Tables Vol C Tables 4.2.6.8 and 6.1.1.4'
Zn Zn 0.2839 1.4301 'International Tables Vol C Tables 4.2.6.8 and 6.1.1.4'

loop_
_geom_angle_atom_site_label_1
_geom_angle_atom_site_label_2
_geom_angle_atom_site_label_3
_geom_angle
_geom_angle_site_symmetry_1
_geom_angle_site_symmetry_3
O8 V1 O1 107.06(18) . .
O8 V1 O3 108.6(2) . .
O1 V1 O3 112.28(18) . .
O8 V1 O10 109.96(19) . .
O1 V1 O10 109.96(16) . .
O3 V1 O10 108.91(16) . .
O4 V2 O5 109.71(16) . .
O4 V2 O6 109.63(15) . .
O5 V2 O6 109.20(15) . .
O4 V2 O10 107.95(15) . 3_455
O5 V2 O10 108.64(15) . 3_455
O6 V2 O10 111.68(16) . 3_455
O5 Zn1 O5 180.00(13) 3 .
O5 Zn1 N2 90.59(12) 3 3
O5 Zn1 N2 89.41(12) . 3
O5 Zn1 N2 89.41(12) 3 .
O5 Zn1 N2 90.59(12) . .
N2 Zn1 N2 180.0(2) 3 .
O5 Zn1 N3 90.57(12) 3 .
O5 Zn1 N3 89.43(12) . .
N2 Zn1 N3 94.06(13) 3 .
N2 Zn1 N3 85.94(13) . .
O5 Zn1 N3 89.43(12) 3 3
O5 Zn1 N3 90.57(12) . 3
N2 Zn1 N3 85.94(13) 3 3
N2 Zn1 N3 94.06(13) . 3
N3 Zn1 N3 180.00(19) . 3
O2 Zn2 N4 95.04(14) . .
O2 Zn2 N1 93.69(14) . .
N4 Zn2 N1 87.77(14) . .
O2 Zn2 O1 170.67(12) . .
N4 Zn2 O1 90.71(13) . .
N1 Zn2 O1 93.87(13) . .
O2 Zn2 O1W 85.78(13) . .
N4 Zn2 O1W 100.17(14) . .
N1 Zn2 O1W 172.05(14) . .
O1 Zn2 O1W 85.98(12) . .
O2 Zn2 O2W 88.01(13) . .
N4 Zn2 O2W 172.20(13) . .
N1 Zn2 O2W 84.86(13) . .
O1 Zn2 O2W 87.22(12) . .
O1W Zn2 O2W 87.19(13) . .
O2 Zn2 H2 81.3 . .
N4 Zn2 H2 78.2 . .
N1 Zn2 H2 164.5 . .
O1 Zn2 H2 92.7 . .
O1W Zn2 H2 23.0 . .
O2W Zn2 H2 109.4 . .
O7 V3 O2 109.1(2) . .
O7 V3 O3 108.8(2) . 4_656
O2 V3 O3 109.71(17) . 4_656
O7 V3 O6 108.78(19) . .
O2 V3 O6 109.45(15) . .
O3 V3 O6 111.00(16) 4_656 .
C24 C2 C28 112.6(4) . 4_666
C24 C2 H2A 109.1 . .
C28 C2 H2A 109.1 4_666 .
C24 C2 H2B 109.1 . .
C28 C2 H2B 109.1 4_666 .
H2A C2 H2B 107.8 . .
N4 C3 C7 123.1(4) . .
N4 C3 H3A 118.5 . .
C7 C3 H3A 118.5 . .
N1 C5 C19 124.1(4) . .
N1 C5 H5A 118.0 . .
C19 C5 H5A 118.0 . .
N3 C6 C18 123.5(4) . .
N3 C6 H6A 118.3 . .
C18 C6 H6A 118.3 . .
C3 C7 C58 120.1(5) . .
C3 C7 H7A 119.9 . .
C58 C7 H7A 119.9 . .
N4 C8 C10 123.4(5) . .
N4 C8 H8A 118.3 . .
C10 C8 H8A 118.3 . .
C56 C9 C11 107.8(4) . .
C56 C9 H9A 110.2 . .
C11 C9 H9A 110.2 . .
C56 C9 H9B 110.2 . .
C11 C9 H9B 110.2 . .
H9A C9 H9B 108.5 . .
C8 C10 C58 120.5(5) . .
C8 C10 H10A 119.7 . .
C58 C10 H10A 119.7 . .
C44 C11 C9 113.2(4) 2_355 .
C44 C11 H11A 108.9 2_355 .
C9 C11 H11A 108.9 . .
C44 C11 H11B 108.9 2_355 .
C9 C11 H11B 108.9 . .
H11A C11 H11B 107.7 . .
N2 C15 C26 124.0(4) . .
N2 C15 H15A 118.0 . .
C26 C15 H15A 118.0 . .
C6 C18 C55 120.0(4) . .
C6 C18 H18A 120.0 . .
C55 C18 H18A 120.0 . .
C5 C19 C56 120.3(4) . .
C5 C19 H19A 119.8 . .
C56 C19 H19A 119.8 . .
N3 C20 C29 123.0(4) . .
N3 C20 H20A 118.5 . .
C29 C20 H20A 118.5 . .
N1 C21 C27 123.2(4) . .
N1 C21 H21A 118.4 . .
C27 C21 H21A 118.4 . .
C57 C22 C25 120.3(4) . .
C57 C22 H22A 119.8 . .
C25 C22 H22A 119.8 . .
C57 C24 C2 114.1(4) . .
C57 C24 H24A 108.7 . .
C2 C24 H24A 108.7 . .
C57 C24 H24B 108.7 . .
C2 C24 H24B 108.7 . .
H24A C24 H24B 107.6 . .
N2 C25 C22 123.7(4) . .
N2 C25 H25A 118.2 . .
C22 C25 H25A 118.2 . .
C15 C26 C57 118.8(4) . .
C15 C26 H26A 120.6 . .
C57 C26 H26A 120.6 . .
C21 C27 C56 120.4(4) . .
C21 C27 H27A 119.8 . .
C56 C27 H27A 119.8 . .
C55 C28 C2 111.1(4) . 4_565
C55 C28 H28A 109.4 . .
C2 C28 H28A 109.4 4_565 .
C55 C28 H28B 109.4 . .
C2 C28 H28B 109.4 4_565 .
H28A C28 H28B 108.0 . .
C55 C29 C20 120.0(4) . .
C55 C29 H29A 120.0 . .
C20 C29 H29A 120.0 . .
C58 C44 C11 111.3(4) . 2_345
C58 C44 H44A 109.4 . .
C11 C44 H44A 109.4 2_345 .
C58 C44 H44B 109.4 . .
C11 C44 H44B 109.4 2_345 .
H44A C44 H44B 108.0 . .
C5 N1 C21 115.9(4) . .
C5 N1 Zn2 119.3(3) . .
C21 N1 Zn2 124.8(3) . .
C25 N2 C15 116.0(4) . .
C25 N2 Zn1 120.2(3) . .
C15 N2 Zn1 123.1(3) . .
C29 C55 C18 116.7(4) . .
C29 C55 C28 123.1(4) . .
C18 C55 C28 120.3(4) . .
C6 N3 C20 116.8(4) . .
C6 N3 Zn1 121.4(3) . .
C20 N3 Zn1 121.6(3) . .
C22 C57 C26 117.1(4) . .
C22 C57 C24 121.3(4) . .
C26 C57 C24 121.6(4) . .
C19 C56 C27 116.1(4) . .
C19 C56 C9 121.9(4) . .
C27 C56 C9 122.0(4) . .
C8 N4 C3 116.6(4) . .
C8 N4 Zn2 121.9(3) . .
C3 N4 Zn2 120.7(3) . .
C10 C58 C7 116.2(4) . .
C10 C58 C44 123.3(5) . .
C7 C58 C44 120.5(5) . .
V1 O1 Zn2 141.52(18) . .
V3 O2 Zn2 169.0(2) . .
V1 O3 V3 152.3(3) . 4
V2 O5 Zn1 168.13(18) . .
V2 O6 V3 140.96(18) . .
Zn2 O1W H1 107.2 . .
Zn2 O1W H2 77.7 . .
H1 O1W H2 132.0 . .
Zn2 O2W H3 122.5 . .
Zn2 O2W H4 98.8 . .
H3 O2W H4 108.4 . .
V2 O10 V1 133.66(19) 3_455 .

loop_
_geom_bond_atom_site_label_1
_geom_bond_atom_site_label_2
_geom_bond_distance
_geom_bond_site_symmetry_2
V1 O8 1.624(4) .
V1 O1 1.656(3) .
V1 O3 1.777(3) .
V1 O10 1.809(3) .
V2 O4 1.647(3) .
V2 O5 1.663(3) .
V2 O6 1.780(3) .
V2 O10 1.785(3) 3_455
Zn1 O5 2.126(3) 3
Zn1 O5 2.126(3) .
Zn1 N2 2.148(3) 3
Zn1 N2 2.148(3) .
Zn1 N3 2.207(3) .
Zn1 N3 2.207(3) 3
Zn2 O2 2.068(3) .
Zn2 N4 2.130(4) .
Zn2 N1 2.131(4) .
Zn2 O1 2.137(3) .
Zn2 O1W 2.141(3) .
Zn2 O2W 2.169(3) .
Zn2 H2 2.1288 .
V3 O7 1.611(4) .
V3 O2 1.648(3) .
V3 O3 1.789(4) 4_656
V3 O6 1.809(3) .
C2 C24 1.518(7) .
C2 C28 1.562(6) 4_666
C2 H2A 0.9700 .
C2 H2B 0.9700 .
C3 N4 1.341(6) .
C3 C7 1.377(7) .
C3 H3A 0.9300 .
C5 N1 1.329(5) .
C5 C19 1.360(6) .
C5 H5A 0.9300 .
C6 N3 1.340(6) .
C6 C18 1.377(6) .
C6 H6A 0.9300 .
C7 C58 1.391(7) .
C7 H7A 0.9300 .
C8 N4 1.338(6) .
C8 C10 1.367(7) .
C8 H8A 0.9300 .
C9 C56 1.506(6) .
C9 C11 1.534(7) .
C9 H9A 0.9700 .
C9 H9B 0.9700 .
C10 C58 1.382(7) .
C10 H10A 0.9300 .
C11 C44 1.520(7) 2_355
C11 H11A 0.9700 .
C11 H11B 0.9700 .
C15 N2 1.350(5) .
C15 C26 1.367(6) .
C15 H15A 0.9300 .
C18 C55 1.396(7) .
C18 H18A 0.9300 .
C19 C56 1.375(7) .
C19 H19A 0.9300 .
C20 N3 1.347(6) .
C20 C29 1.389(6) .
C20 H20A 0.9300 .
C21 N1 1.339(6) .
C21 C27 1.366(7) .
C21 H21A 0.9300 .
C22 C57 1.368(6) .
C22 C25 1.370(6) .
C22 H22A 0.9300 .
C24 C57 1.494(6) .
C24 H24A 0.9700 .
C24 H24B 0.9700 .
C25 N2 1.331(6) .
C25 H25A 0.9300 .
C26 C57 1.404(6) .
C26 H26A 0.9300 .
C27 C56 1.380(6) .
C27 H27A 0.9300 .
C28 C55 1.499(6) .
C28 C2 1.562(6) 4_565
C28 H28A 0.9700 .
C28 H28B 0.9700 .
C29 C55 1.385(7) .
C29 H29A 0.9300 .
C44 C58 1.503(7) .
C44 C11 1.520(7) 2_345
C44 H44A 0.9700 .
C44 H44B 0.9700 .
O3 V3 1.789(4) 4
O1W H1 0.8501 .
O1W H2 0.8499 .
O2W H3 0.8501 .
O2W H4 0.8501 .
O10 V2 1.785(3) 3_455
